data_7211278
loop_
_publ_author_name
'Li, Xin-Yu'
'Sun, Yong-Gang'
'Huo, Peng'
'Shao, Ming-Yan'
'Ji, Shu-Fang'
'Zhu, Qin-Yu'
'Dai, Jie'

_publ_section_title
;
 Metal centered oxidation or ligand centered oxidation of metal
 dithiolene? Spectral, electrochemical and structural studies on a
 nickel-4-pyridine-1,2-dithiolate system.
;
_journal_issue 11
_journal_name_full 'Physical chemistry chemical physics : PCCP'
_journal_page_first 4016
_journal_page_last 4023
_journal_paper_doi 10.1039/c3cp44054k
_journal_volume 15
_journal_year 2013
_chemical_formula_sum 'C22 H30 N3 Ni S4'
_chemical_formula_weight 523.44
_chemical_name_systematic
;
?
;
_space_group_IT_number 15
_symmetry_cell_setting monoclinic
_symmetry_Int_Tables_number 15
_symmetry_space_group_name_Hall '-C 2yc'
_symmetry_space_group_name_H-M 'C 1 2/c 1'
_atom_sites_solution_hydrogens geom
_atom_sites_solution_primary direct
_atom_sites_solution_secondary difmap
_audit_creation_method SHELXL-97
_cell_angle_alpha 90.00
_cell_angle_beta 120.770(7)
_cell_angle_gamma 90.00
_cell_formula_units_Z 4
_cell_length_a 19.838(8)
_cell_length_b 8.085(3)
_cell_length_c 17.795(7)
_cell_measurement_reflns_used 3634
_cell_measurement_temperature 293(2)
_cell_measurement_theta_max 25.3
_cell_measurement_theta_min 3.3
_cell_volume 2452.4(17)
_computing_structure_refinement 'SHELXL-97 (Sheldrick, 1997)'
_computing_structure_solution 'SHELXS-97 (Sheldrick, 1990)'
_diffrn_ambient_temperature 293(2)
_diffrn_detector_area_resol_mean 7.31
_diffrn_measured_fraction_theta_full 0.989
_diffrn_measured_fraction_theta_max 0.989
_diffrn_measurement_device_type 'Rigaku Mercury'
_diffrn_measurement_method \w
_diffrn_radiation_monochromator graphite
_diffrn_radiation_source 'fine-focus sealed tube'
_diffrn_radiation_type MoK\a
_diffrn_radiation_wavelength 0.71070
_diffrn_reflns_av_R_equivalents 0.0603
_diffrn_reflns_av_sigmaI/netI 0.0477
_diffrn_reflns_limit_h_max 23
_diffrn_reflns_limit_h_min -23
_diffrn_reflns_limit_k_max 9
_diffrn_reflns_limit_k_min -9
_diffrn_reflns_limit_l_max 21
_diffrn_reflns_limit_l_min -21
_diffrn_reflns_number 11094
_diffrn_reflns_theta_full 25.35
_diffrn_reflns_theta_max 25.35
_diffrn_reflns_theta_min 3.34
_exptl_absorpt_coefficient_mu 1.146
_exptl_absorpt_correction_T_max 0.8940
_exptl_absorpt_correction_T_min 0.5980
_exptl_absorpt_correction_type multi-scan
_exptl_absorpt_process_details 'Jacobson, R. (1998) Private communication'
_exptl_crystal_colour dark-red
_exptl_crystal_density_diffrn 1.418
_exptl_crystal_density_method 'not measured'
_exptl_crystal_description block
_exptl_crystal_F_000 1100
_exptl_crystal_size_max 0.50
_exptl_crystal_size_mid 0.32
_exptl_crystal_size_min 0.10
_refine_diff_density_max 0.471
_refine_diff_density_min -0.274
_refine_diff_density_rms 0.063
_refine_ls_extinction_method none
_refine_ls_goodness_of_fit_ref 1.080
_refine_ls_hydrogen_treatment constr
_refine_ls_matrix_type full
_refine_ls_number_parameters 141
_refine_ls_number_reflns 2221
_refine_ls_number_restraints 0
_refine_ls_restrained_S_all 1.080
_refine_ls_R_factor_all 0.0809
_refine_ls_R_factor_gt 0.0590
_refine_ls_shift/su_max 0.000
_refine_ls_shift/su_mean 0.000
_refine_ls_structure_factor_coef Fsqd
_refine_ls_weighting_details 'calc w=1/[\s^2^(Fo^2^)+(0.0564P)^2^+3.6554P] where P=(Fo^2^+2Fc^2^)/3'
_refine_ls_weighting_scheme calc
_refine_ls_wR_factor_gt 0.1269
_refine_ls_wR_factor_ref 0.1385
_reflns_number_gt 1768
_reflns_number_total 2221
_reflns_threshold_expression >2sigma(I)
_cod_data_source_file c3cp44054k.txt
_cod_data_source_block l
_cod_original_cell_volume 2452.4(15)
_cod_original_sg_symbol_H-M 'C 2/c'
_cod_database_code 7211278

loop_
_symmetry_equiv_pos_as_xyz
'x, y, z'
'-x, y, -z+1/2'
'x+1/2, y+1/2, z'
'-x+1/2, y+1/2, -z+1/2'
'-x, -y, -z'
'x, -y, z-1/2'
'-x+1/2, -y+1/2, -z'
'x+1/2, -y+1/2, z-1/2'

loop_
_atom_site_label
_atom_site_type_symbol
_atom_site_fract_x
_atom_site_fract_y
_atom_site_fract_z
_atom_site_U_iso_or_equiv
_atom_site_adp_type
_atom_site_occupancy
_atom_site_symmetry_multiplicity
_atom_site_calc_flag
_atom_site_refinement_flags
Ni1 Ni 0.5000 0.5000 0.5000 0.0488(3) Uani 1 2 d S
S1 S 0.44414(7) 0.52575(13) 0.36072(7) 0.0534(3) Uani 1 1 d .
S2 S 0.40483(7) 0.35181(15) 0.48669(7) 0.0599(4) Uani 1 1 d .
N1 N 0.2025(3) 0.3897(6) 0.0390(3) 0.0790(12) Uani 1 1 d .
N2 N 0.5000 0.0069(5) 0.2500 0.0454(11) Uani 1 2 d S
C1 C 0.3580(2) 0.4129(5) 0.3186(3) 0.0483(10) Uani 1 1 d .
C2 C 0.3431(2) 0.3364(5) 0.3762(3) 0.0550(11) Uani 1 1 d .
H2 H 0.2978 0.2733 0.3549 0.066 Uiso 1 1 calc R
C3 C 0.3046(3) 0.4045(5) 0.2228(3) 0.0517(10) Uani 1 1 d .
C4 C 0.3253(3) 0.4684(6) 0.1647(3) 0.0670(14) Uani 1 1 d .
H4 H 0.3740 0.5179 0.1860 0.080 Uiso 1 1 calc R
C5 C 0.2738(3) 0.4585(7) 0.0760(3) 0.0816(16) Uani 1 1 d .
H5 H 0.2896 0.5027 0.0392 0.098 Uiso 1 1 calc R
C6 C 0.1837(3) 0.3277(7) 0.0952(3) 0.0762(15) Uani 1 1 d .
H6 H 0.1348 0.2775 0.0721 0.091 Uiso 1 1 calc R
C7 C 0.2306(3) 0.3320(6) 0.1841(3) 0.0652(13) Uani 1 1 d .
H7 H 0.2130 0.2864 0.2190 0.078 Uiso 1 1 calc R
C8 C 0.4293(3) -0.1050(6) 0.2069(3) 0.0661(13) Uani 1 1 d .
H8A H 0.4323 -0.1817 0.2504 0.079 Uiso 1 1 calc R
H8B H 0.4316 -0.1693 0.1622 0.079 Uiso 1 1 calc R
C9 C 0.3512(3) -0.0169(8) 0.1655(4) 0.097(2) Uani 1 1 d .
H9A H 0.3467 0.0412 0.2098 0.145 Uiso 1 1 calc R
H9B H 0.3096 -0.0964 0.1377 0.145 Uiso 1 1 calc R
H9C H 0.3477 0.0603 0.1227 0.145 Uiso 1 1 calc R
C10 C 0.5023(3) 0.1207(5) 0.1833(3) 0.0579(11) Uani 1 1 d .
H10A H 0.4551 0.1878 0.1564 0.069 Uiso 1 1 calc R
H10B H 0.5467 0.1949 0.2139 0.069 Uiso 1 1 calc R
C11 C 0.5084(3) 0.0339(6) 0.1116(3) 0.0695(14) Uani 1 1 d .
H11A H 0.5554 -0.0317 0.1372 0.104 Uiso 1 1 calc R
H11B H 0.5102 0.1147 0.0731 0.104 Uiso 1 1 calc R
H11C H 0.4636 -0.0364 0.0791 0.104 Uiso 1 1 calc R

loop_
_atom_site_aniso_label
_atom_site_aniso_U_11
_atom_site_aniso_U_22
_atom_site_aniso_U_33
_atom_site_aniso_U_23
_atom_site_aniso_U_13
_atom_site_aniso_U_12
Ni1 0.0564(5) 0.0455(5) 0.0504(5) 0.0032(3) 0.0317(4) 0.0048(4)
S1 0.0623(7) 0.0513(7) 0.0511(7) 0.0011(5) 0.0322(6) -0.0042(5)
S2 0.0628(7) 0.0669(8) 0.0570(7) 0.0107(6) 0.0358(6) 0.0020(6)
N1 0.076(3) 0.100(3) 0.062(3) -0.005(2) 0.036(2) -0.017(3)
N2 0.055(3) 0.036(2) 0.054(3) 0.000 0.034(2) 0.000
C1 0.050(2) 0.046(2) 0.054(3) -0.0001(19) 0.029(2) 0.005(2)
C2 0.050(2) 0.056(3) 0.062(3) 0.003(2) 0.030(2) -0.001(2)
C3 0.057(3) 0.045(2) 0.057(3) -0.001(2) 0.031(2) 0.006(2)
C4 0.063(3) 0.083(4) 0.053(3) -0.003(2) 0.029(3) -0.017(3)
C5 0.074(3) 0.112(4) 0.061(3) 0.002(3) 0.037(3) -0.024(3)
C6 0.060(3) 0.096(4) 0.070(3) -0.010(3) 0.031(3) -0.018(3)
C7 0.059(3) 0.080(3) 0.060(3) -0.001(2) 0.033(3) -0.007(3)
C8 0.077(3) 0.060(3) 0.064(3) -0.003(2) 0.039(3) -0.023(3)
C9 0.062(3) 0.139(6) 0.078(4) 0.023(4) 0.028(3) -0.014(3)
C10 0.071(3) 0.050(3) 0.064(3) 0.004(2) 0.042(2) -0.006(2)
C11 0.087(4) 0.077(3) 0.058(3) -0.003(2) 0.047(3) -0.016(3)

loop_
_atom_type_symbol
_atom_type_description
_atom_type_scat_dispersion_real
_atom_type_scat_dispersion_imag
_atom_type_scat_source
C C 0.0033 0.0016 'International Tables Vol C Tables 4.2.6.8 and 6.1.1.4'
H H 0.0000 0.0000 'International Tables Vol C Tables 4.2.6.8 and 6.1.1.4'
N N 0.0061 0.0033 'International Tables Vol C Tables 4.2.6.8 and 6.1.1.4'
Ni Ni 0.3393 1.1124 'International Tables Vol C Tables 4.2.6.8 and 6.1.1.4'
S S 0.1246 0.1234 'International Tables Vol C Tables 4.2.6.8 and 6.1.1.4'

loop_
_geom_angle_atom_site_label_1
_geom_angle_atom_site_label_2
_geom_angle_atom_site_label_3
_geom_angle
_geom_angle_site_symmetry_1
_geom_angle_site_symmetry_3
S2 Ni1 S2 180.0 5_666 .
S2 Ni1 S1 88.78(4) 5_666 .
S2 Ni1 S1 91.22(4) . .
S2 Ni1 S1 91.22(4) 5_666 5_666
S2 Ni1 S1 88.78(4) . 5_666
S1 Ni1 S1 180.0 . 5_666
C1 S1 Ni1 105.15(15) . .
C2 S2 Ni1 103.87(16) . .
C6 N1 C5 114.7(4) . .
C8 N2 C8 106.2(5) . 2_655
C8 N2 C10 110.9(2) . .
C8 N2 C10 111.7(3) 2_655 .
C8 N2 C10 111.7(3) . 2_655
C8 N2 C10 110.9(2) 2_655 2_655
C10 N2 C10 105.5(4) . 2_655
C2 C1 C3 123.1(4) . .
C2 C1 S1 117.5(3) . .
C3 C1 S1 119.4(3) . .
C1 C2 S2 122.2(3) . .
C1 C2 H2 118.9 . .
S2 C2 H2 118.9 . .
C7 C3 C4 115.2(4) . .
C7 C3 C1 122.8(4) . .
C4 C3 C1 121.9(4) . .
C5 C4 C3 120.2(4) . .
C5 C4 H4 119.9 . .
C3 C4 H4 119.9 . .
N1 C5 C4 124.5(5) . .
N1 C5 H5 117.7 . .
C4 C5 H5 117.7 . .
N1 C6 C7 125.0(5) . .
N1 C6 H6 117.5 . .
C7 C6 H6 117.5 . .
C6 C7 C3 120.3(5) . .
C6 C7 H7 119.8 . .
C3 C7 H7 119.8 . .
N2 C8 C9 114.9(4) . .
N2 C8 H8A 108.5 . .
C9 C8 H8A 108.5 . .
N2 C8 H8B 108.5 . .
C9 C8 H8B 108.5 . .
H8A C8 H8B 107.5 . .
C8 C9 H9A 109.5 . .
C8 C9 H9B 109.5 . .
H9A C9 H9B 109.5 . .
C8 C9 H9C 109.5 . .
H9A C9 H9C 109.5 . .
H9B C9 H9C 109.5 . .
C11 C10 N2 115.1(4) . .
C11 C10 H10A 108.5 . .
N2 C10 H10A 108.5 . .
C11 C10 H10B 108.5 . .
N2 C10 H10B 108.5 . .
H10A C10 H10B 107.5 . .
C10 C11 H11A 109.5 . .
C10 C11 H11B 109.5 . .
H11A C11 H11B 109.5 . .
C10 C11 H11C 109.5 . .
H11A C11 H11C 109.5 . .
H11B C11 H11C 109.5 . .

loop_
_geom_bond_atom_site_label_1
_geom_bond_atom_site_label_2
_geom_bond_distance
_geom_bond_site_symmetry_2
Ni1 S2 2.1444(14) 5_666
Ni1 S2 2.1444(14) .
Ni1 S1 2.1457(14) .
Ni1 S1 2.1457(14) 5_666
S1 C1 1.733(4) .
S2 C2 1.708(4) .
N1 C6 1.332(6) .
N1 C5 1.338(6) .
N2 C8 1.507(5) .
N2 C8 1.507(5) 2_655
N2 C10 1.521(5) .
N2 C10 1.521(5) 2_655
C1 C2 1.353(6) .
C1 C3 1.478(6) .
C2 H2 0.9300 .
C3 C7 1.392(6) .
C3 C4 1.392(6) .
C4 C5 1.375(7) .
C4 H4 0.9300 .
C5 H5 0.9300 .
C6 C7 1.365(6) .
C6 H6 0.9300 .
C7 H7 0.9300 .
C8 C9 1.511(7) .
C8 H8A 0.9700 .
C8 H8B 0.9700 .
C9 H9A 0.9600 .
C9 H9B 0.9600 .
C9 H9C 0.9600 .
C10 C11 1.515(6) .
C10 H10A 0.9700 .
C10 H10B 0.9700 .
C11 H11A 0.9600 .
C11 H11B 0.9600 .
C11 H11C 0.9600 .

loop_
_geom_hbond_atom_site_label_D
_geom_hbond_atom_site_label_H
_geom_hbond_atom_site_label_A
_geom_hbond_distance_DH
_geom_hbond_distance_HA
_geom_hbond_distance_DA
_geom_hbond_angle_DHA
_geom_hbond_site_symmetry_A
C9 H9C N1 0.96 2.55 3.387(7) 145.8 7
C11 H11C S2 0.96 2.93 3.770(5) 146.4 6

loop_
_geom_torsion_atom_site_label_1
_geom_torsion_atom_site_label_2
_geom_torsion_atom_site_label_3
_geom_torsion_atom_site_label_4
_geom_torsion
_geom_torsion_site_symmetry_1
S2 Ni1 S1 C1 178.95(15) 5_666
S2 Ni1 S1 C1 -1.05(15) .
S1 Ni1 S1 C1 -42(56) 5_666
S2 Ni1 S2 C2 80(47) 5_666
S1 Ni1 S2 C2 1.54(15) .
S1 Ni1 S2 C2 -178.46(15) 5_666
Ni1 S1 C1 C2 0.1(4) .
Ni1 S1 C1 C3 180.0(3) .
C3 C1 C2 S2 -178.5(3) .
S1 C1 C2 S2 1.3(5) .
Ni1 S2 C2 C1 -2.0(4) .
C2 C1 C3 C7 7.1(6) .
S1 C1 C3 C7 -172.8(3) .
C2 C1 C3 C4 -172.6(4) .
S1 C1 C3 C4 7.6(6) .
C7 C3 C4 C5 0.5(7) .
C1 C3 C4 C5 -179.8(4) .
C6 N1 C5 C4 -0.5(9) .
C3 C4 C5 N1 -0.1(9) .
C5 N1 C6 C7 0.8(9) .
N1 C6 C7 C3 -0.4(9) .
C4 C3 C7 C6 -0.3(7) .
C1 C3 C7 C6 -180.0(4) .
C8 N2 C8 C9 175.4(5) 2_655
C10 N2 C8 C9 -63.1(5) .
C10 N2 C8 C9 54.3(5) 2_655
C8 N2 C10 C11 -61.5(5) .
C8 N2 C10 C11 56.8(5) 2_655
C10 N2 C10 C11 177.4(5) 2_655
